data_2300051
loop_
_publ_author_name
'Hartmunt Spiering'
'Philipp Gutlich'

_publ_section_title
;
 The deformation tensor \e of the spin transition in the mixed crystal
 [Fe~0.46~Zn~0.54~(ptz)~6~](BF~4~)~2~
;
_journal_issue 4
_journal_name_full 'Journal of Applied Crystallography'
_journal_page_first 589
_journal_page_last 595
_journal_paper_doi 10.1107/S0021889804011720
_journal_volume 37
_journal_year 2004
_chemical_formula_moiety 'C24 H48  N24 Zn, 2(B F2)'
_chemical_formula_sum 'C24 H48 B2 F8 N24 Zn'
_chemical_formula_weight 911.85
_chemical_name_systematic
;
 ?
;
_space_group_IT_number 148
_symmetry_cell_setting hexagonal
_symmetry_space_group_name_Hall '-R 3'
_symmetry_space_group_name_H-M 'R -3 :H'
_atom_sites_solution_hydrogens geom
_atom_sites_solution_primary direct
_atom_sites_solution_secondary difmap
_audit_creation_method SHELXL-93
_cell_angle_alpha 90.000(5)
_cell_angle_beta 90.000(5)
_cell_angle_gamma 120.000(5)
_cell_formula_units_Z 3
_cell_length_a 10.8429(7)
_cell_length_b 10.8429(7)
_cell_length_c 31.607(3)
_cell_measurement_reflns_used 60
_cell_measurement_temperature 10.0(10)
_cell_measurement_theta_max 40
_cell_measurement_theta_min 30
_cell_volume 3218.1(5)
_computing_cell_refinement 'STADI4 (Stoe, 1995)'
_computing_data_collection 'CrysAlis (Oxford Diffraction, 2002)'
_computing_data_reduction 'CrysAlis (Oxford Diffraction, 2002)'
_computing_molecular_graphics 'PLATON (Spek,2003)'
_computing_publication_material 'SHELXL-93 (Sheldrick, 1993)'
_computing_structure_refinement 'SHELXL-93 (Sheldrick, 1993)'
_computing_structure_solution 'SHELXS-86 (Sheldrick, 1990)'
_diffrn_ambient_temperature 10.0(10)
_diffrn_measurement_device 'CCD-Kuma Difraction'
_diffrn_measurement_method \f-scan
_diffrn_radiation_monochromator graphite
_diffrn_radiation_source 'fine-focus sealed tube'
_diffrn_radiation_type MoK\a
_diffrn_radiation_wavelength 0.71073
_diffrn_reflns_av_R_equivalents 0.0394
_diffrn_reflns_av_sigmaI/netI 0.0187
_diffrn_reflns_limit_h_max 13
_diffrn_reflns_limit_h_min -13
_diffrn_reflns_limit_k_max 13
_diffrn_reflns_limit_k_min -9
_diffrn_reflns_limit_l_max 39
_diffrn_reflns_limit_l_min -38
_diffrn_reflns_number 7605
_diffrn_reflns_theta_max 26.77
_diffrn_reflns_theta_min 3.36
_diffrn_standards_interval_count 0
_diffrn_standards_interval_time 0
_diffrn_standards_number 0
_exptl_absorpt_coefficient_mu 0.658
_exptl_absorpt_correction_T_max 0.821
_exptl_absorpt_correction_T_min 0.681
_exptl_absorpt_correction_type multi-scan
_exptl_crystal_colour colourless
_exptl_crystal_density_diffrn 1.412
_exptl_crystal_description plate
_exptl_crystal_F_000 1416
_exptl_crystal_size_max 0.6
_exptl_crystal_size_mid 0.6
_exptl_crystal_size_min 0.3
_refine_diff_density_max 0.297
_refine_diff_density_min -0.340
_refine_ls_extinction_method none
_refine_ls_goodness_of_fit_all 1.091
_refine_ls_goodness_of_fit_obs 1.101
_refine_ls_matrix_type full
_refine_ls_number_parameters 122
_refine_ls_number_reflns 1478
_refine_ls_number_restraints 0
_refine_ls_restrained_S_all 1.091
_refine_ls_restrained_S_obs 1.101
_refine_ls_R_factor_all 0.0263
_refine_ls_R_factor_obs 0.0257
_refine_ls_shift/esd_max 0.000
_refine_ls_shift/esd_mean 0.000
_refine_ls_structure_factor_coef Fsqd
_refine_ls_weighting_details 'w=1/[\s^2^(Fo^2^)+(0.0247P)^2^+6.3194P] where P=(Fo^2^+2Fc^2^)/3'
_refine_ls_weighting_scheme calc
_refine_ls_wR_factor_all 0.0613
_refine_ls_wR_factor_obs 0.0610
_reflns_number_observed 1439
_reflns_number_total 1478
_reflns_observed_criterion >2sigma(I)
_cod_data_source_file ko5005.cif
_cod_data_source_block I
_cod_depositor_comments
;
The following automatic conversions were performed:

'_refine_ls_weighting_scheme' value 'calc
w=1/[\s^2^(Fo^2^)+(0.0247P)^2^+6.3194P] where P=(Fo^2^+2Fc^2^)/3' was
changed to 'calc'. New tag '_refine_ls_weighting_details' was
created. The value of the new tag was set to
'w=1/[\s^2^(Fo^2^)+(0.0247P)^2^+6.3194P] where P=(Fo^2^+2Fc^2^)/3'.

Automatic conversion script
Id: cif_fix_values 3143 2015-03-26 13:38:13Z robertas 
;
_cod_original_cell_volume 3218.1(4)
_cod_original_sg_symbol_H-M 'R -3'
_cod_database_code 2300051

loop_
_symmetry_equiv_pos_as_xyz
'x, y, z'
'-y, x-y, z'
'-x+y, -x, z'
'x+2/3, y+1/3, z+1/3'
'-y+2/3, x-y+1/3, z+1/3'
'-x+y+2/3, -x+1/3, z+1/3'
'x+1/3, y+2/3, z+2/3'
'-y+1/3, x-y+2/3, z+2/3'
'-x+y+1/3, -x+2/3, z+2/3'
'-x, -y, -z'
'y, -x+y, -z'
'x-y, x, -z'
'-x+2/3, -y+1/3, -z+1/3'
'y+2/3, -x+y+1/3, -z+1/3'
'x-y+2/3, x+1/3, -z+1/3'
'-x+1/3, -y+2/3, -z+2/3'
'y+1/3, -x+y+2/3, -z+2/3'
'x-y+1/3, x+2/3, -z+2/3'

loop_
_atom_site_aniso_label
_atom_site_aniso_U_11
_atom_site_aniso_U_22
_atom_site_aniso_U_33
_atom_site_aniso_U_12
_atom_site_aniso_U_13
_atom_site_aniso_U_23
Zn1 0.00263(13) 0.00263(13) 0.0056(2) 0.00131(7) 0.000 0.000
N4 0.0043(5) 0.0061(5) 0.0074(5) 0.0021(4) 0.0001(4) -0.0003(4)
C1 0.0059(6) 0.0062(6) 0.0067(6) 0.0030(5) 0.0002(5) 0.0001(5)
N3 0.0068(5) 0.0081(5) 0.0090(5) 0.0043(4) -0.0008(4) 0.0001(4)
N2 0.0062(5) 0.0055(5) 0.0113(5) 0.0022(4) -0.0005(4) 0.0002(4)
N1 0.0051(5) 0.0043(5) 0.0082(5) 0.0023(4) 0.0007(4) 0.0000(4)
C4 0.0112(7) 0.0109(7) 0.0115(6) 0.0047(6) 0.0017(5) 0.0007(5)
C2 0.0099(6) 0.0036(6) 0.0114(6) 0.0045(5) 0.0000(5) 0.0012(5)
C3 0.0096(6) 0.0062(6) 0.0110(6) 0.0040(5) -0.0006(5) 0.0015(5)
F2 0.0143(4) 0.0054(4) 0.0152(4) 0.0036(3) -0.0029(3) 0.0014(3)
F1 0.0137(4) 0.0137(4) 0.0098(6) 0.0068(2) 0.000 0.000
B 0.0054(7) 0.0054(7) 0.0101(11) 0.0027(3) 0.000 0.000

loop_
_atom_site_label
_atom_site_fract_x
_atom_site_fract_y
_atom_site_fract_z
_atom_site_U_iso_or_equiv
_atom_site_thermal_displace_type
_atom_site_calc_flag
_atom_site_refinement_flags
_atom_site_occupancy
_atom_site_disorder_group
_atom_site_type_symbol
Zn1 0.0000 0.0000 0.0000 0.00361(11) Uani d S 1 . Zn
N4 0.04742(11) -0.13522(11) 0.03879(3) 0.0062(2) Uani d . 1 . N
C1 -0.01774(13) -0.27580(14) 0.04096(4) 0.0063(2) Uani d . 1 . C
H1 -0.0931(19) -0.3373(19) 0.0266(5) 0.012(4) Uiso d . 1 . H
N3 0.15957(11) -0.08552(12) 0.06627(3) 0.0077(2) Uani d . 1 . N
N2 0.16222(11) -0.19178(11) 0.08422(3) 0.0080(2) Uani d . 1 . N
N1 0.05113(11) -0.31173(11) 0.06857(3) 0.0059(2) Uani d . 1 . N
C4 -0.12058(15) -0.46411(15) 0.14385(4) 0.0116(3) Uani d . 1 . C
H6 -0.1361(19) -0.491(2) 0.1741(6) 0.019(4) Uiso d . 1 . H
H7 -0.209(2) -0.528(2) 0.1281(6) 0.020(5) Uiso d . 1 . H
H8 -0.0996(19) -0.367(2) 0.1401(6) 0.020(4) Uiso d . 1 . H
C2 0.02678(14) -0.45410(13) 0.08019(4) 0.0078(3) Uani d . 1 . C
H2 -0.0539(18) -0.5201(18) 0.0645(5) 0.010(4) Uiso d . 1 . H
H3 0.1077(18) -0.4586(17) 0.0699(5) 0.008(4) Uiso d . 1 . H
C3 0.00274(14) -0.48068(14) 0.12752(4) 0.0089(3) Uani d . 1 . C
H5 -0.0149(18) -0.5765(19) 0.1312(5) 0.014(4) Uiso d . 1 . H
H4 0.0895(18) -0.4163(18) 0.1430(5) 0.010(4) Uiso d . 1 . H
F2 -0.04678(9) -0.13801(8) 0.33486(2) 0.0122(2) Uani d . 1 . F
F1 0.0000 0.0000 0.27606(4) 0.0124(3) Uani d S 1 . F
B 0.0000 0.0000 0.32021(8) 0.0070(5) Uani d S 1 . B

loop_
_atom_type_symbol
_atom_type_description
_atom_type_scat_dispersion_real
_atom_type_scat_dispersion_imag
_atom_type_scat_source
C C 0.0033 0.0016 'International Tables Vol C Tables 4.2.6.8 and 6.1.1.4'
H H 0.0000 0.0000 'International Tables Vol C Tables 4.2.6.8 and 6.1.1.4'
N N 0.0061 0.0033 'International Tables Vol C Tables 4.2.6.8 and 6.1.1.4'
B B 0.0013 0.0007 'International Tables Vol C Tables 4.2.6.8 and 6.1.1.4'
F F 0.0171 0.0103 'International Tables Vol C Tables 4.2.6.8 and 6.1.1.4'
Zn Zn 0.2839 1.4301 'International Tables Vol C Tables 4.2.6.8 and 6.1.1.4'

loop_
_geom_angle_atom_site_label_1
_geom_angle_atom_site_label_2
_geom_angle_atom_site_label_3
_geom_angle_site_symmetry_1
_geom_angle_site_symmetry_3
_geom_angle
N4 Zn1 N4 11 2 180.0
N4 Zn1 N4 11 3 89.01(4)
N4 Zn1 N4 2 3 90.99(4)
N4 Zn1 N4 11 10 90.99(4)
N4 Zn1 N4 2 10 89.01(4)
N4 Zn1 N4 3 10 89.01(4)
N4 Zn1 N4 11 . 89.01(4)
N4 Zn1 N4 2 . 90.99(4)
N4 Zn1 N4 3 . 90.99(4)
N4 Zn1 N4 10 . 180.0
N4 Zn1 N4 11 12 90.99(4)
N4 Zn1 N4 2 12 89.01(4)
N4 Zn1 N4 3 12 180.0
N4 Zn1 N4 10 12 90.99(4)
N4 Zn1 N4 . 12 89.01(4)
C1 N4 N3 . . 106.18(10)
C1 N4 Zn1 . . 129.78(9)
N3 N4 Zn1 . . 124.02(8)
N4 C1 N1 . . 108.51(11)
N4 C1 H1 . . 127.3(11)
N1 C1 H1 . . 124.2(11)
N2 N3 N4 . . 109.76(10)
N3 N2 N1 . . 106.88(10)
C1 N1 N2 . . 108.67(10)
C1 N1 C2 . . 129.61(11)
N2 N1 C2 . . 121.57(10)
C3 C4 H6 . . 108.8(10)
C3 C4 H7 . . 110.0(11)
H6 C4 H7 . . 108.4(15)
C3 C4 H8 . . 110.1(11)
H6 C4 H8 . . 110.8(15)
H7 C4 H8 . . 108.8(15)
N1 C2 C3 . . 111.51(10)
N1 C2 H2 . . 105.9(10)
C3 C2 H2 . . 111.5(10)
N1 C2 H3 . . 106.2(10)
C3 C2 H3 . . 113.5(9)
H2 C2 H3 . . 107.8(13)
C2 C3 C4 . . 112.81(11)
C2 C3 H5 . . 104.1(10)
C4 C3 H5 . . 111.9(10)
C2 C3 H4 . . 110.2(9)
C4 C3 H4 . . 109.5(10)
H5 C3 H4 . . 108.1(13)
F1 B F2 . . 109.35(10)
F1 B F2 . 2 109.35(10)
F2 B F2 . 2 109.59(10)
F1 B F2 . 3 109.35(10)
F2 B F2 . 3 109.59(10)
F2 B F2 2 3 109.59(10)

loop_
_geom_bond_atom_site_label_1
_geom_bond_atom_site_label_2
_geom_bond_site_symmetry_2
_geom_bond_distance
_geom_bond_publ_flag
Zn1 N4 11 2.1613(10) ?
Zn1 N4 2 2.1614(10) ?
Zn1 N4 3 2.1613(10) ?
Zn1 N4 10 2.1613(10) ?
Zn1 N4 . 2.1613(10) ?
Zn1 N4 12 2.1613(10) ?
N4 C1 . 1.323(2) ?
N4 N3 . 1.3667(15) ?
C1 N1 . 1.327(2) ?
C1 H1 . 0.88(2) ?
N3 N2 . 1.297(2) ?
N2 N1 . 1.3491(15) ?
N1 C2 . 1.477(2) ?
C4 C3 . 1.525(2) ?
C4 H6 . 0.99(2) ?
C4 H7 . 0.99(2) ?
C4 H8 . 0.97(2) ?
C2 C3 . 1.521(2) ?
C2 H2 . 0.95(2) ?
C2 H3 . 0.96(2) ?
C3 H5 . 0.96(2) ?
C3 H4 . 0.98(2) ?
F2 B . 1.3971(11) ?
F1 B . 1.396(3) ?
B F2 2 1.3971(11) ?
B F2 3 1.3971(11) ?

loop_
_geom_torsion_atom_site_label_1
_geom_torsion_atom_site_label_2
_geom_torsion_atom_site_label_3
_geom_torsion_atom_site_label_4
_geom_torsion_site_symmetry_1
_geom_torsion
N4 Zn1 N4 C1 11 -15.05(11)
N4 Zn1 N4 C1 2 164.95(11)
N4 Zn1 N4 C1 3 73.94(13)
N4 Zn1 N4 C1 10 -133.41(11)
N4 Zn1 N4 C1 12 -106.06(13)
N4 Zn1 N4 N3 11 163.27(10)
N4 Zn1 N4 N3 2 -16.73(10)
N4 Zn1 N4 N3 3 -107.73(7)
N4 Zn1 N4 N3 10 44.92(8)
N4 Zn1 N4 N3 12 72.27(7)
N3 N4 C1 N1 . -0.06(14)
Zn1 N4 C1 N1 . 178.50(8)
C1 N4 N3 N2 . 0.16(13)
Zn1 N4 N3 N2 . -178.50(8)
N4 N3 N2 N1 . -0.19(13)
N4 C1 N1 N2 . -0.06(14)
N4 C1 N1 C2 . -175.60(11)
N3 N2 N1 C1 . 0.16(13)
N3 N2 N1 C2 . 176.12(11)
C1 N1 C2 C3 . -123.94(14)
N2 N1 C2 C3 . 61.03(15)
N1 C2 C3 C4 . 56.60(15)
